data_4319809
loop_
_publ_author_name
'Naomi L. Kruhlak'
'Meiping Wang'
'P. Michael Boorman'
'Masood Parvez'
'Robert McDonald'

_publ_section_title
;
 Syntheses, Structures, and Stabilities of [PPh4][WS3(SR)] (R = iBu, iPr,
 tBu, Benzyl, Allyl) and [PPh4][MoS3(StBu)]
;
_journal_name_full 'Inorganic Chemistry'
_journal_page_first 3141
_journal_page_last 3148
_journal_paper_doi 10.1021/ic000970n
_journal_volume 40
_journal_year 2001
_chemical_compound_source 'synthesized by authors'
_chemical_formula_analytical 'C28 H29 Mo P S4 '
_chemical_formula_sum 'C28 H29 Mo P S4'
_chemical_formula_weight 620.69
_space_group_IT_number 14
_symmetry_cell_setting monoclinic
_symmetry_Int_Tables_number 14
_symmetry_space_group_name_Hall '-P 2yn'
_symmetry_space_group_name_H-M 'P 1 21/n 1'
_audit_creation_date 2000-04-27
_audit_creation_method 'by teXsan v1.7'
_cell_angle_alpha 90
_cell_angle_beta 101.18(2)
_cell_angle_gamma 90
_cell_formula_units_Z 4
_cell_length_a 10.558(3)
_cell_length_b 17.477(3)
_cell_length_c 15.954(3)
_cell_measurement_reflns_used 25
_cell_measurement_temperature 150
_cell_measurement_theta_max 10.7
_cell_measurement_theta_min 9.3
_cell_volume 2888.0(11)
_computing_cell_refinement 'MSC/AFC Diffractometer Control'
_computing_data_collection 'MSC/AFC Diffractometer Control'
_computing_data_reduction 'teXsan (MSC, 1995)'
_computing_publication_material 'teXsan (MSC, 1995)'
_computing_structure_refinement 'teXsan (MSC, 1995)'
_computing_structure_solution 'Direct methods (SAPI92)''
_diffrn_ambient_temperature 150
_diffrn_measurement_device 'Rigaku AFC6S'
_diffrn_measurement_method \w-2\q
_diffrn_radiation_detector 'scintillation counter'
_diffrn_radiation_monochromator graphite
_diffrn_radiation_source 'X-ray tube'
_diffrn_radiation_type 'Mo K\a'
_diffrn_radiation_wavelength 0.7107
_diffrn_reflns_av_R_equivalents 0.037
_diffrn_reflns_limit_h_max 12
_diffrn_reflns_limit_h_min 0
_diffrn_reflns_limit_k_max 20
_diffrn_reflns_limit_k_min 0
_diffrn_reflns_limit_l_max 18
_diffrn_reflns_limit_l_min -18
_diffrn_reflns_number 5617
_diffrn_reflns_reduction_process 'Lp corrections applied'
_diffrn_reflns_theta_max 25.0
_diffrn_reflns_theta_min 2.0
_diffrn_standards_decay_% 0.09
_diffrn_standards_interval_count 200
_diffrn_standards_number 3
_exptl_absorpt_coefficient_mu 0.813
_exptl_absorpt_correction_T_max 1.00
_exptl_absorpt_correction_T_min 0.59
_exptl_absorpt_correction_type
;
\y scans (North,Phillips & Matthews, 1968)
;
_exptl_crystal_colour 'dark brown'
_exptl_crystal_density_diffrn 1.427
_exptl_crystal_density_meas ?
_exptl_crystal_description prism
_exptl_crystal_F_000 1272.00
_exptl_crystal_size_max 0.40
_exptl_crystal_size_mid 0.32
_exptl_crystal_size_min 0.31
_refine_diff_density_max 1.63
_refine_diff_density_min -0.88
_refine_ls_extinction_method none
_refine_ls_goodness_of_fit_all 2.96
_refine_ls_goodness_of_fit_obs 2.96
_refine_ls_hydrogen_treatment noref
_refine_ls_matrix_type full
_refine_ls_number_constraints 0
_refine_ls_number_parameters 307
_refine_ls_number_reflns 3399
_refine_ls_number_restraints 0
_refine_ls_R_factor_all 0.049
_refine_ls_R_factor_obs 0.049
_refine_ls_shift/esd_max 0.00
_refine_ls_shift/esd_mean 0.00
_refine_ls_structure_factor_coef F
_refine_ls_weighting_details 'w = 1/[\s^2^(Fo) + 0.00002|Fo|^2^]'
_refine_ls_weighting_scheme calc
_refine_ls_wR_factor_all 0.048
_refine_ls_wR_factor_obs 0.048
_reflns_number_observed 3399
_reflns_number_total 5317
_reflns_observed_criterion 'I > 3.00\s(I)'
_cod_data_source_file ic000970n_4.cif
_cod_data_source_block (PPh4)MoS3(StBu)
_cod_depositor_comments
;
The following automatic conversions were performed:

'_exptl_crystal_density_meas' value 'not measured' was changed to '?'
- the value is perceived as not measured.

Automatic conversion script
Id: cif_fix_values 3008 2015-01-20 13:52:24Z robertas 

The following automatic conversions were performed:

'_refine_ls_weighting_scheme' value 'w = 1/[\s^2^(Fo) +
0.00002|Fo|^2^]' was changed to 'calc'. New tag
'_refine_ls_weighting_details' was created. The value of the new tag
was set to 'w = 1/[\s^2^(Fo) + 0.00002|Fo|^2^]'.

Automatic conversion script
Id: cif_fix_values 3143 2015-03-26 13:38:13Z robertas 
;
_cod_original_cell_volume 2888(1)
_cod_original_sg_symbol_H-M 'P 21/n '
_cod_original_formula_sum 'C28 H29 Mo P S4 '
_cod_database_code 4319809

loop_
_symmetry_equiv_pos_as_xyz
'   +x,   +y,   +z'
1/2-x,1/2+y,1/2-z
'   -x,   -y,   -z'
1/2+x,1/2-y,1/2+z

loop_
_atom_site_aniso_label
_atom_site_aniso_U_11
_atom_site_aniso_U_22
_atom_site_aniso_U_33
_atom_site_aniso_U_12
_atom_site_aniso_U_13
_atom_site_aniso_U_23
Mo 0.0260(4) 0.0220(4) 0.0279(4) 0.0034(3) 0.0064(3) 0.0020(3)
S(1) 0.0277(11) 0.0268(12) 0.0371(11) -0.0016(9) 0.0123(9) -0.0022(9)
S(2) 0.0264(11) 0.0288(12) 0.0489(13) 0.0030(9) 0.0110(10) 0.0010(10)
S(3) 0.0422(13) 0.0204(12) 0.0491(13) 0.0081(10) 0.0120(10) 0.0018(10)
S(4) 0.0595(15) 0.0623(17) 0.0284(11) 0.0167(14) 0.0103(10) 0.0046(12)
P 0.0192(10) 0.0136(11) 0.0220(10) 0.0007(8) 0.0052(8) -0.0010(8)
C(1) 0.037(5) 0.015(4) 0.034(4) -0.007(4) 0.011(4) -0.003(4)
C(2) 0.040(5) 0.022(5) 0.044(5) 0.000(4) 0.012(4) 0.004(4)
C(3) 0.045(6) 0.039(6) 0.052(6) -0.016(5) 0.015(5) -0.004(5)
C(4) 0.063(6) 0.036(6) 0.045(5) -0.013(5) 0.025(5) -0.013(4)
C(5) 0.026(4) 0.015(4) 0.024(4) 0.001(3) 0.008(3) -0.003(3)
C(6) 0.027(5) 0.020(4) 0.029(4) 0.000(4) 0.001(3) -0.001(3)
C(7) 0.029(5) 0.030(5) 0.041(5) -0.012(4) 0.009(4) -0.009(4)
C(8) 0.058(6) 0.013(4) 0.029(4) -0.009(4) 0.015(4) -0.006(3)
C(9) 0.040(5) 0.019(5) 0.050(6) 0.007(4) 0.011(4) -0.004(4)
C(10) 0.027(4) 0.020(5) 0.036(4) -0.001(4) 0.008(3) -0.001(3)
C(11) 0.015(4) 0.016(4) 0.025(4) 0.001(3) 0.005(3) 0.003(3)
C(12) 0.027(4) 0.024(5) 0.029(4) -0.003(4) 0.006(3) -0.002(3)
C(13) 0.020(4) 0.026(5) 0.048(5) -0.005(4) 0.004(3) 0.000(4)
C(14) 0.032(5) 0.032(5) 0.042(5) -0.009(4) -0.008(4) 0.002(4)
C(15) 0.039(5) 0.023(5) 0.032(5) -0.009(4) 0.002(4) -0.007(4)
C(16) 0.024(4) 0.018(4) 0.029(4) 0.002(3) 0.008(3) 0.000(3)
C(17) 0.017(4) 0.018(4) 0.023(4) 0.002(3) 0.000(3) -0.005(3)
C(18) 0.024(4) 0.018(4) 0.029(4) 0.000(3) 0.009(3) -0.003(3)
C(19) 0.032(5) 0.018(4) 0.034(5) 0.014(4) 0.002(4) -0.003(3)
C(20) 0.026(5) 0.034(5) 0.033(5) 0.013(4) 0.002(4) -0.013(4)
C(21) 0.024(4) 0.047(6) 0.023(4) -0.002(4) 0.008(4) -0.007(4)
C(22) 0.011(4) 0.033(5) 0.027(4) 0.000(3) 0.004(3) -0.004(4)
C(23) 0.022(4) 0.008(4) 0.024(4) 0.007(3) 0.004(3) -0.004(3)
C(24) 0.022(4) 0.028(5) 0.028(4) 0.002(4) 0.008(3) -0.002(3)
C(25) 0.047(5) 0.031(5) 0.026(4) 0.006(5) 0.005(4) -0.008(4)
C(26) 0.036(5) 0.043(6) 0.028(5) 0.019(4) 0.016(4) 0.009(4)
C(27) 0.037(5) 0.025(5) 0.040(5) 0.010(4) 0.016(4) 0.008(4)
C(28) 0.019(4) 0.022(4) 0.030(4) 0.003(3) 0.007(3) -0.003(3)

loop_
_atom_site_label
_atom_site_fract_x
_atom_site_fract_y
_atom_site_fract_z
_atom_site_U_iso_or_equiv
_atom_site_occupancy
_atom_site_refinement_flags
_atom_site_thermal_displace_type
_atom_site_calc_flag
_atom_site_calc_attached_atom
Mo 0.27417(6) 0.15667(4) 0.20535(4) 0.02513(18) 1.000 . Uani d ?
S(1) 0.39958(18) 0.23535(11) 0.13496(12) 0.0297(6) 1.000 . Uani d ?
S(2) 0.07456(18) 0.18904(12) 0.17108(13) 0.0342(6) 1.000 . Uani d ?
S(3) 0.3089(2) 0.04641(11) 0.15486(13) 0.0368(6) 1.000 . Uani d ?
S(4) 0.3375(2) 0.16217(15) 0.34156(12) 0.0498(7) 1.000 . Uani d ?
P 0.13595(17) -0.32754(10) -0.33545(11) 0.0181(5) 1.000 . Uani d ?
C(1) 0.3469(7) 0.3382(4) 0.1341(4) 0.028(2) 1.000 . Uani d ?
C(2) 0.2335(7) 0.3486(5) 0.0619(5) 0.035(2) 1.000 . Uani d ?
C(3) 0.4640(8) 0.3828(5) 0.1155(5) 0.045(3) 1.000 . Uani d ?
C(4) 0.3180(8) 0.3610(5) 0.2183(5) 0.046(3) 1.000 . Uani d ?
C(5) 0.1665(7) -0.2270(4) -0.3403(4) 0.021(2) 1.000 . Uani d ?
C(6) 0.2917(7) -0.1981(4) -0.3161(4) 0.026(2) 1.000 . Uani d ?
C(7) 0.3138(8) -0.1202(5) -0.3216(5) 0.033(2) 1.000 . Uani d ?
C(8) 0.2130(8) -0.0714(4) -0.3515(5) 0.032(2) 1.000 . Uani d ?
C(9) 0.0883(8) -0.0981(4) -0.3735(5) 0.036(3) 1.000 . Uani d ?
C(10) 0.0631(7) -0.1767(4) -0.3680(4) 0.028(2) 1.000 . Uani d ?
C(11) -0.0093(6) -0.3521(4) -0.4089(4) 0.0186(19) 1.000 . Uani d ?
C(12) -0.1265(7) -0.3277(4) -0.3918(4) 0.027(2) 1.000 . Uani d ?
C(13) -0.2397(7) -0.3406(5) -0.4511(5) 0.032(2) 1.000 . Uani d ?
C(14) -0.2353(8) -0.3772(5) -0.5265(5) 0.038(3) 1.000 . Uani d ?
C(15) -0.1170(8) -0.4014(4) -0.5436(5) 0.032(2) 1.000 . Uani d ?
C(16) -0.0061(7) -0.3894(4) -0.4852(4) 0.023(2) 1.000 . Uani d ?
C(17) 0.2703(6) -0.3790(4) -0.3620(4) 0.0193(19) 1.000 . Uani d ?
C(18) 0.3189(7) -0.4429(4) -0.3156(4) 0.023(2) 1.000 . Uani d ?
C(19) 0.4215(7) -0.4823(4) -0.3359(4) 0.029(2) 1.000 . Uani d ?
C(20) 0.4750(7) -0.4585(5) -0.4032(5) 0.031(2) 1.000 . Uani d ?
C(21) 0.4271(7) -0.3957(5) -0.4507(4) 0.031(2) 1.000 . Uani d ?
C(22) 0.3230(6) -0.3546(4) -0.4312(4) 0.024(2) 1.000 . Uani d ?
C(23) 0.1201(6) -0.3542(4) -0.2295(4) 0.0180(19) 1.000 . Uani d ?
C(24) 0.1877(7) -0.3179(4) -0.1584(4) 0.026(2) 1.000 . Uani d ?
C(25) 0.1810(7) -0.3421(5) -0.0771(4) 0.035(2) 1.000 . Uani d ?
C(26) 0.1014(8) -0.4036(5) -0.0673(5) 0.034(3) 1.000 . Uani d ?
C(27) 0.0326(7) -0.4400(4) -0.1381(5) 0.032(2) 1.000 . Uani d ?
C(28) 0.0399(6) -0.4163(4) -0.2194(4) 0.024(2) 1.000 . Uani d ?
H(1) 0.2089 0.4010 0.0582 0.042 1.000 . Uiso c ?
H(2) 0.2564 0.3331 0.0098 0.042 1.000 . Uiso c ?
H(3) 0.1631 0.3185 0.0722 0.042 1.000 . Uiso c ?
H(4) 0.5373 0.3722 0.1589 0.054 1.000 . Uiso c ?
H(5) 0.4814 0.3675 0.0617 0.054 1.000 . Uiso c ?
H(6) 0.4461 0.4360 0.1145 0.054 1.000 . Uiso c ?
H(7) 0.3904 0.3502 0.2621 0.055 1.000 . Uiso c ?
H(8) 0.3000 0.4144 0.2179 0.055 1.000 . Uiso c ?
H(9) 0.2451 0.3334 0.2286 0.055 1.000 . Uiso c ?
H(10) 0.3614 -0.2314 -0.2955 0.031 1.000 . Uiso c ?
H(11) 0.3991 -0.1005 -0.3044 0.039 1.000 . Uiso c ?
H(12) 0.2298 -0.0184 -0.3574 0.039 1.000 . Uiso c ?
H(13) 0.0192 -0.0637 -0.3922 0.043 1.000 . Uiso c ?
H(14) -0.0227 -0.1958 -0.3828 0.033 1.000 . Uiso c ?
H(15) -0.1296 -0.3026 -0.3393 0.032 1.000 . Uiso c ?
H(16) -0.3201 -0.3236 -0.4393 0.038 1.000 . Uiso c ?
H(17) -0.3125 -0.3860 -0.5671 0.045 1.000 . Uiso c ?
H(18) -0.1136 -0.4264 -0.5962 0.038 1.000 . Uiso c ?
H(19) 0.0738 -0.4069 -0.4966 0.028 1.000 . Uiso c ?
H(20) 0.2816 -0.4596 -0.2691 0.028 1.000 . Uiso c ?
H(21) 0.4552 -0.5257 -0.3035 0.035 1.000 . Uiso c ?
H(22) 0.5459 -0.4859 -0.4172 0.038 1.000 . Uiso c ?
H(23) 0.4648 -0.3804 -0.4973 0.038 1.000 . Uiso c ?
H(24) 0.2895 -0.3112 -0.4637 0.028 1.000 . Uiso c ?
H(25) 0.2404 -0.2752 -0.1655 0.031 1.000 . Uiso c ?
H(26) 0.2301 -0.3168 -0.0285 0.042 1.000 . Uiso c ?
H(27) 0.0948 -0.4204 -0.0117 0.042 1.000 . Uiso c ?
H(28) -0.0212 -0.4821 -0.1308 0.039 1.000 . Uiso c ?
H(29) -0.0088 -0.4416 -0.2681 0.028 1.000 . Uiso c ?

loop_
_atom_type_symbol
_atom_type_oxidation_number
_atom_type_number_in_cell
_atom_type_scat_dispersion_real
_atom_type_scat_dispersion_imag
_atom_type_scat_source
C 0 112 0.003 0.002
;International Tables for Crystallography
(1992, Vol. C, Tables 4.2.6.8 and 6.1.1.1)
;
H 0 116 0.000 0.000
;International Tables for Crystallography
(1992, Vol. C, Table 6.1.1.2)
;
P 0 4 0.102 0.094
;International Tables for Crystallography
(1992, Vol. C, Tables 4.2.6.8 and 6.1.1.1)
;
S 0 16 0.125 0.123
;International Tables for Crystallography
(1992, Vol. C, Tables 4.2.6.8 and 6.1.1.1)
;
Mo 0 4 -1.683 0.686
;International Tables for Crystallography
(1992, Vol. C, Tables 4.2.6.8 and 6.1.1.1)
;

loop_
_geom_angle_atom_site_label_1
_geom_angle_atom_site_label_2
_geom_angle_atom_site_label_3
_geom_angle
_geom_angle_site_symmetry_1
_geom_angle_site_symmetry_2
_geom_angle_site_symmetry_3
_geom_angle_publ_flag
S(1) Mo S(2) 109.96(8) . . . yes
S(1) Mo S(3) 101.16(8) . . . yes
S(1) Mo S(4) 111.40(9) . . . yes
S(2) Mo S(3) 111.79(8) . . . yes
S(2) Mo S(4) 110.09(8) . . . yes
S(3) Mo S(4) 112.17(9) . . . yes
Mo S(1) C(1) 111.8(2) . . . yes
C(5) P C(11) 110.2(3) . . . yes
C(5) P C(17) 108.9(3) . . . yes
C(5) P C(23) 110.3(3) . . . yes
C(11) P C(17) 109.9(3) . . . yes
C(11) P C(23) 109.3(3) . . . yes
C(17) P C(23) 108.3(3) . . . yes
S(1) C(1) C(2) 108.1(5) . . . yes
S(1) C(1) C(3) 103.7(5) . . . yes
S(1) C(1) C(4) 111.2(5) . . . yes
C(2) C(1) C(3) 110.0(6) . . . yes
C(2) C(1) C(4) 112.8(6) . . . yes
C(3) C(1) C(4) 110.6(6) . . . yes
C(1) C(2) H(1) 109.3 . . . no
C(1) C(2) H(2) 109.6 . . . no
C(1) C(2) H(3) 109.5 . . . no
H(1) C(2) H(2) 109.5 . . . no
H(1) C(2) H(3) 109.4 . . . no
H(2) C(2) H(3) 109.5 . . . no
C(1) C(3) H(4) 109.5 . . . no
C(1) C(3) H(5) 109.6 . . . no
C(1) C(3) H(6) 109.5 . . . no
H(4) C(3) H(5) 109.3 . . . no
H(4) C(3) H(6) 109.5 . . . no
H(5) C(3) H(6) 109.5 . . . no
C(1) C(4) H(7) 109.5 . . . no
C(1) C(4) H(8) 109.3 . . . no
C(1) C(4) H(9) 109.5 . . . no
H(7) C(4) H(8) 109.5 . . . no
H(7) C(4) H(9) 109.6 . . . no
H(8) C(4) H(9) 109.4 . . . no
P C(5) C(6) 120.8(5) . . . yes
P C(5) C(10) 119.4(5) . . . yes
C(6) C(5) C(10) 119.8(7) . . . yes
C(5) C(6) C(7) 120.0(7) . . . yes
C(5) C(6) H(10) 120.2 . . . no
C(7) C(6) H(10) 119.8 . . . no
C(6) C(7) C(8) 120.1(7) . . . yes
C(6) C(7) H(11) 119.9 . . . no
C(8) C(7) H(11) 120.0 . . . no
C(7) C(8) C(9) 121.1(7) . . . yes
C(7) C(8) H(12) 119.4 . . . no
C(9) C(8) H(12) 119.5 . . . no
C(8) C(9) C(10) 119.9(7) . . . yes
C(8) C(9) H(13) 120.4 . . . no
C(10) C(9) H(13) 119.7 . . . no
C(5) C(10) C(9) 119.1(7) . . . yes
C(5) C(10) H(14) 120.3 . . . no
C(9) C(10) H(14) 120.7 . . . no
P C(11) C(12) 118.8(5) . . . yes
P C(11) C(16) 121.5(5) . . . yes
C(12) C(11) C(16) 119.5(6) . . . yes
C(11) C(12) C(13) 119.9(6) . . . yes
C(11) C(12) H(15) 119.9 . . . no
C(13) C(12) H(15) 120.1 . . . no
C(12) C(13) C(14) 120.1(7) . . . yes
C(12) C(13) H(16) 119.8 . . . no
C(14) C(13) H(16) 120.1 . . . no
C(13) C(14) C(15) 119.8(7) . . . yes
C(13) C(14) H(17) 120.3 . . . no
C(15) C(14) H(17) 119.9 . . . no
C(14) C(15) C(16) 120.2(7) . . . yes
C(14) C(15) H(18) 120.0 . . . no
C(16) C(15) H(18) 119.8 . . . no
C(11) C(16) C(15) 120.5(7) . . . yes
C(11) C(16) H(19) 119.6 . . . no
C(15) C(16) H(19) 119.9 . . . no
P C(17) C(18) 120.4(5) . . . yes
P C(17) C(22) 119.1(5) . . . yes
C(18) C(17) C(22) 120.5(6) . . . yes
C(17) C(18) C(19) 120.4(7) . . . yes
C(17) C(18) H(20) 119.9 . . . no
C(19) C(18) H(20) 119.7 . . . no
C(18) C(19) C(20) 119.7(7) . . . yes
C(18) C(19) H(21) 120.2 . . . no
C(20) C(19) H(21) 120.1 . . . no
C(19) C(20) C(21) 120.7(7) . . . yes
C(19) C(20) H(22) 119.6 . . . no
C(21) C(20) H(22) 119.7 . . . no
C(20) C(21) C(22) 120.6(7) . . . yes
C(20) C(21) H(23) 119.5 . . . no
C(22) C(21) H(23) 119.9 . . . no
C(17) C(22) C(21) 118.0(7) . . . yes
C(17) C(22) H(24) 121.0 . . . no
C(21) C(22) H(24) 121.0 . . . no
P C(23) C(24) 122.0(5) . . . yes
P C(23) C(28) 118.5(5) . . . yes
C(24) C(23) C(28) 119.4(6) . . . yes
C(23) C(24) C(25) 121.5(7) . . . yes
C(23) C(24) H(25) 119.2 . . . no
C(25) C(24) H(25) 119.3 . . . no
C(24) C(25) C(26) 119.0(7) . . . yes
C(24) C(25) H(26) 120.3 . . . no
C(26) C(25) H(26) 120.8 . . . no
C(25) C(26) C(27) 119.9(7) . . . yes
C(25) C(26) H(27) 119.9 . . . no
C(27) C(26) H(27) 120.2 . . . no
C(26) C(27) C(28) 121.3(7) . . . yes
C(26) C(27) H(28) 119.4 . . . no
C(28) C(27) H(28) 119.4 . . . no
C(23) C(28) C(27) 118.9(6) . . . yes
C(23) C(28) H(29) 120.4 . . . no
C(27) C(28) H(29) 120.6 . . . no

loop_
_geom_bond_atom_site_label_1
_geom_bond_atom_site_label_2
_geom_bond_distance
_geom_bond_site_symmetry_1
_geom_bond_site_symmetry_2
_geom_bond_publ_flag
Mo S(1) 2.341(2) . . yes
Mo S(2) 2.148(2) . . yes
Mo S(3) 2.147(2) . . yes
Mo S(4) 2.148(2) . . yes
S(1) C(1) 1.882(8) . . yes
P C(5) 1.792(7) . . yes
P C(11) 1.792(6) . . yes
P C(17) 1.799(7) . . yes
P C(23) 1.793(6) . . yes
C(1) C(2) 1.503(9) . . yes
C(1) C(3) 1.538(10) . . yes
C(1) C(4) 1.489(9) . . yes
C(2) H(1) 0.95 . . no
C(2) H(2) 0.95 . . no
C(2) H(3) 0.95 . . no
C(3) H(4) 0.95 . . no
C(3) H(5) 0.95 . . no
C(3) H(6) 0.95 . . no
C(4) H(7) 0.95 . . no
C(4) H(8) 0.95 . . no
C(4) H(9) 0.95 . . no
C(5) C(6) 1.397(9) . . yes
C(5) C(10) 1.404(9) . . yes
C(6) C(7) 1.386(9) . . yes
C(6) H(10) 0.95 . . no
C(7) C(8) 1.376(10) . . yes
C(7) H(11) 0.95 . . no
C(8) C(9) 1.376(10) . . yes
C(8) H(12) 0.95 . . no
C(9) C(10) 1.406(10) . . yes
C(9) H(13) 0.95 . . no
C(10) H(14) 0.95 . . no
C(11) C(12) 1.385(9) . . yes
C(11) C(16) 1.387(9) . . yes
C(12) C(13) 1.391(9) . . yes
C(12) H(15) 0.95 . . no
C(13) C(14) 1.372(10) . . yes
C(13) H(16) 0.95 . . no
C(14) C(15) 1.395(10) . . yes
C(14) H(17) 0.95 . . no
C(15) C(16) 1.364(9) . . yes
C(15) H(18) 0.95 . . no
C(16) H(19) 0.95 . . no
C(17) C(18) 1.382(9) . . yes
C(17) C(22) 1.395(8) . . yes
C(18) C(19) 1.374(9) . . yes
C(18) H(20) 0.95 . . no
C(19) C(20) 1.372(10) . . yes
C(19) H(21) 0.95 . . no
C(20) C(21) 1.373(10) . . yes
C(20) H(22) 0.95 . . no
C(21) C(22) 1.398(9) . . yes
C(21) H(23) 0.95 . . no
C(22) H(24) 0.95 . . no
C(23) C(24) 1.372(8) . . yes
C(23) C(28) 1.406(9) . . yes
C(24) C(25) 1.380(9) . . yes
C(24) H(25) 0.95 . . no
C(25) C(26) 1.392(10) . . yes
C(25) H(26) 0.95 . . no
C(26) C(27) 1.373(10) . . yes
C(26) H(27) 0.95 . . no
C(27) C(28) 1.378(9) . . yes
C(27) H(28) 0.95 . . no
C(28) H(29) 0.95 . . no

loop_
_geom_contact_atom_site_label_1
_geom_contact_atom_site_label_2
_geom_contact_distance
_geom_contact_site_symmetry_1
_geom_contact_site_symmetry_2
_geom_contact_publ_flag
S(1) C(16) 3.574(7) . 2_554 no
S(2) C(24) 3.545(7) . 3 no
C(8) C(18) 3.552(10) . 2_554 no
C(8) C(27) 3.563(10) . 2_554 no
C(20) C(20) 3.543(14) . 3_644 no

loop_
_geom_torsion_atom_site_label_1
_geom_torsion_atom_site_label_2
_geom_torsion_atom_site_label_3
_geom_torsion_atom_site_label_4
_geom_torsion_site_symmetry_1
_geom_torsion_site_symmetry_2
_geom_torsion_site_symmetry_3
_geom_torsion_site_symmetry_4
_geom_torsion
_geom_torsion_publ_flag
Mo S(1) C(1) C(2) . . . . -82.3(5) no
Mo S(1) C(1) C(3) . . . . 160.9(4) no
Mo S(1) C(1) C(4) . . . . 42.0(6) no
S(2) Mo S(1) C(1) . . . . 41.4(3) no
S(3) Mo S(1) C(1) . . . . 159.7(2) no
S(4) Mo S(1) C(1) . . . . -80.9(3) no
P C(5) C(6) C(7) . . . . 178.9(6) no
P C(5) C(10) C(9) . . . . -178.5(6) no
P C(11) C(12) C(13) . . . . 174.8(6) no
P C(11) C(16) C(15) . . . . -174.0(6) no
P C(17) C(18) C(19) . . . . 179.9(5) no
P C(17) C(22) C(21) . . . . -179.8(5) no
P C(23) C(24) C(25) . . . . -175.9(6) no
P C(23) C(28) C(27) . . . . 176.5(5) no
C(5) P C(11) C(12) . . . . -69.8(6) no
C(5) P C(11) C(16) . . . . 105.1(6) no
C(5) P C(17) C(18) . . . . 137.4(6) no
C(5) P C(17) C(22) . . . . -44.0(6) no
C(5) P C(23) C(24) . . . . -32.5(7) no
C(5) P C(23) C(28) . . . . 150.2(5) no
C(5) C(6) C(7) C(8) . . . . -0.6(12) no
C(5) C(10) C(9) C(8) . . . . -0.3(11) no
C(6) C(5) P C(11) . . . . -155.5(5) no
C(6) C(5) P C(17) . . . . -34.9(6) no
C(6) C(5) P C(23) . . . . 83.8(6) no
C(6) C(5) C(10) C(9) . . . . 2.0(10) no
C(6) C(7) C(8) C(9) . . . . 2.4(12) no
C(7) C(6) C(5) C(10) . . . . -1.6(11) no
C(7) C(8) C(9) C(10) . . . . -2.0(12) no
C(10) C(5) P C(11) . . . . 25.0(6) no
C(10) C(5) P C(17) . . . . 145.6(5) no
C(10) C(5) P C(23) . . . . -95.7(6) no
C(11) P C(17) C(18) . . . . -101.8(6) no
C(11) P C(17) C(22) . . . . 76.8(6) no
C(11) P C(23) C(24) . . . . -153.7(6) no
C(11) P C(23) C(28) . . . . 28.9(6) no
C(11) C(12) C(13) C(14) . . . . -0.1(12) no
C(11) C(16) C(15) C(14) . . . . -1.1(12) no
C(12) C(11) P C(17) . . . . 170.2(6) no
C(12) C(11) P C(23) . . . . 51.5(6) no
C(12) C(11) C(16) C(15) . . . . 0.9(11) no
C(12) C(13) C(14) C(15) . . . . -0.1(12) no
C(13) C(12) C(11) C(16) . . . . -0.3(11) no
C(13) C(14) C(15) C(16) . . . . 0.7(12) no
C(16) C(11) P C(17) . . . . -14.9(7) no
C(16) C(11) P C(23) . . . . -133.6(6) no
C(17) P C(23) C(24) . . . . 86.5(6) no
C(17) P C(23) C(28) . . . . -90.8(6) no
C(17) C(18) C(19) C(20) . . . . -0.6(11) no
C(17) C(22) C(21) C(20) . . . . 0.4(11) no
C(18) C(17) P C(23) . . . . 17.4(7) no
C(18) C(17) C(22) C(21) . . . . -1.1(10) no
C(18) C(19) C(20) C(21) . . . . -0.1(12) no
C(19) C(18) C(17) C(22) . . . . 1.3(11) no
C(19) C(20) C(21) C(22) . . . . 0.3(11) no
C(22) C(17) P C(23) . . . . -163.9(5) no
C(23) C(24) C(25) C(26) . . . . -1.4(11) no
C(23) C(28) C(27) C(26) . . . . 0.5(11) no
C(24) C(23) C(28) C(27) . . . . -0.9(10) no
C(24) C(25) C(26) C(27) . . . . 0.9(11) no
C(25) C(24) C(23) C(28) . . . . 1.4(10) no
C(25) C(26) C(27) C(28) . . . . -0.5(11) no

loop_
_cod_related_entry_id
_cod_related_entry_database
_cod_related_entry_code
1 ChemSpider 30661089
